data_4333663
loop_
_publ_author_name
'Zhangwen Wei'
'Weigang Lu'
'Hai-Long Jiang'
'Hong-Cai Zhou'

_publ_section_title
;
 A Route to Metal-Organic Frameworks through Framework Templating
;
_journal_name_full 'Inorganic Chemistry'
_journal_page_first 1164
_journal_page_last 1166
_journal_paper_doi 10.1021/ic3019937
_journal_volume 52
_journal_year 2013
_chemical_formula_moiety 'C58 H28 Cu4 O20'
_chemical_formula_sum 'C58 H28 Cu4 O20'
_chemical_formula_weight 1298.96
_chemical_name_common PCN-922
_chemical_name_systematic
; 
 ? 
;
_space_group_IT_number 139
_symmetry_cell_setting tetragonal
_symmetry_space_group_name_Hall '-I 4 2'
_symmetry_space_group_name_H-M 'I 4/m m m'
_atom_sites_solution_hydrogens geom
_atom_sites_solution_primary direct
_atom_sites_solution_secondary difmap
_audit_creation_method SHELXL-97
_cell_angle_alpha 90.00
_cell_angle_beta 90.00
_cell_angle_gamma 90.00
_cell_formula_units_Z 4
_cell_length_a 18.583(16)
_cell_length_b 18.583(16)
_cell_length_c 35.68(3)
_cell_measurement_reflns_used 686
_cell_measurement_temperature 110(2)
_cell_measurement_theta_max 12.48
_cell_measurement_theta_min 2.28
_cell_volume 12321(18)
_computing_cell_refinement 'Bruker SAINT'
_computing_data_collection 'Bruker APEX2'
_computing_data_reduction 'Bruker SAINT'
_computing_molecular_graphics 'Bruker SHELXTL'
_computing_publication_material 'Bruker SHELXTL'
_computing_structure_refinement 'SHELXL-97 (Sheldrick, 2008)'
_computing_structure_solution 'SHELXS-97 (Sheldrick, 2008)'
_diffrn_ambient_temperature 110(2)
_diffrn_measured_fraction_theta_full 0.994
_diffrn_measured_fraction_theta_max 0.994
_diffrn_measurement_device_type 'Bruker APEX-II CCD'
_diffrn_measurement_method '\f and \w scans'
_diffrn_radiation_monochromator graphite
_diffrn_radiation_source 'fine-focus sealed tube'
_diffrn_radiation_type MoK\a
_diffrn_radiation_wavelength 0.71073
_diffrn_reflns_av_R_equivalents 0.2204
_diffrn_reflns_av_sigmaI/netI 0.1090
_diffrn_reflns_limit_h_max 21
_diffrn_reflns_limit_h_min -21
_diffrn_reflns_limit_k_max 21
_diffrn_reflns_limit_k_min -21
_diffrn_reflns_limit_l_max 41
_diffrn_reflns_limit_l_min -41
_diffrn_reflns_number 57162
_diffrn_reflns_theta_full 24.69
_diffrn_reflns_theta_max 24.69
_diffrn_reflns_theta_min 1.14
_exptl_absorpt_coefficient_mu 0.716
_exptl_absorpt_correction_T_max 0.7451
_exptl_absorpt_correction_T_min 0.6512
_exptl_absorpt_correction_type multi-scan
_exptl_absorpt_process_details 'SADABS (Sheldrick, 2008)'
_exptl_crystal_colour Green
_exptl_crystal_density_diffrn 0.700
_exptl_crystal_description Block
_exptl_crystal_F_000 2608
_exptl_crystal_size_max 0.05
_exptl_crystal_size_mid 0.05
_exptl_crystal_size_min 0.03
_refine_diff_density_max 0.462
_refine_diff_density_min -0.633
_refine_diff_density_rms 0.072
_refine_ls_extinction_method none
_refine_ls_goodness_of_fit_ref 1.053
_refine_ls_hydrogen_treatment mixed
_refine_ls_matrix_type full
_refine_ls_number_parameters 96
_refine_ls_number_reflns 2964
_refine_ls_number_restraints 17
_refine_ls_restrained_S_all 1.061
_refine_ls_R_factor_all 0.2133
_refine_ls_R_factor_gt 0.0902
_refine_ls_shift/su_max 0.000
_refine_ls_shift/su_mean 0.000
_refine_ls_structure_factor_coef Fsqd
_refine_ls_weighting_details 'calc w=1/[\s^2^(Fo^2^)+(0.1119P)^2^+0.0000P] where P=(Fo^2^+2Fc^2^)/3'
_refine_ls_weighting_scheme calc
_refine_ls_wR_factor_gt 0.2130
_refine_ls_wR_factor_ref 0.2621
_reflns_number_gt 1322
_reflns_number_total 2964
_reflns_threshold_expression >2sigma(I)
_cod_data_source_file ic3019937_si_003.cif
_cod_data_source_block e:\xray\81zn_c~1\work\1
_cod_original_cell_volume 12320(19)
_cod_database_code 4333663

loop_
_symmetry_equiv_pos_as_xyz
'x, y, z'
'-y, x, z'
'-x, -y, z'
'y, -x, z'
'x, -y, -z'
'-x, y, -z'
'y, x, -z'
'-y, -x, -z'
'x+1/2, y+1/2, z+1/2'
'-y+1/2, x+1/2, z+1/2'
'-x+1/2, -y+1/2, z+1/2'
'y+1/2, -x+1/2, z+1/2'
'x+1/2, -y+1/2, -z+1/2'
'-x+1/2, y+1/2, -z+1/2'
'y+1/2, x+1/2, -z+1/2'
'-y+1/2, -x+1/2, -z+1/2'
'-x, -y, -z'
'y, -x, -z'
'x, y, -z'
'-y, x, -z'
'-x, y, z'
'x, -y, z'
'-y, -x, z'
'y, x, z'
'-x+1/2, -y+1/2, -z+1/2'
'y+1/2, -x+1/2, -z+1/2'
'x+1/2, y+1/2, -z+1/2'
'-y+1/2, x+1/2, -z+1/2'
'-x+1/2, y+1/2, z+1/2'
'x+1/2, -y+1/2, z+1/2'
'-y+1/2, -x+1/2, z+1/2'
'y+1/2, x+1/2, z+1/2'

loop_
_atom_site_label
_atom_site_type_symbol
_atom_site_fract_x
_atom_site_fract_y
_atom_site_fract_z
_atom_site_U_iso_or_equiv
_atom_site_adp_type
_atom_site_occupancy
_atom_site_symmetry_multiplicity
_atom_site_calc_flag
_atom_site_refinement_flags
_atom_site_disorder_group
Cu1 Cu 0.21591(5) 0.21591(5) 0.27734(3) 0.0743(6) Uani 1 2 d S .
O1 O 0.1315(3) 0.2336(3) 0.24750(15) 0.0839(18) Uani 1 1 d . .
O2 O 0.2079(3) 0.3087(3) 0.29926(14) 0.0863(18) Uani 1 1 d . .
O3 O 0.1620(3) 0.1620(3) 0.3241(2) 0.119(3) Uani 1 2 d S .
C1 C 0.1350(5) 0.2667(5) 0.2161(3) 0.097(3) Uani 1 1 d . .
C2 C 0.0645(4) 0.2774(4) 0.19806(19) 0.068(2) Uani 1 1 d . .
C3 C 0.0000 0.2642(5) 0.2144(3) 0.077(3) Uani 1 2 d S .
H3 H 0.0000 0.2448 0.2384 0.093 Uiso 1 2 calc SR .
C4 C 0.0625(4) 0.3072(4) 0.1617(2) 0.081(2) Uani 1 1 d . .
H4 H 0.1058 0.3160 0.1495 0.098 Uiso 1 1 calc R .
C5 C 0.0000 0.3237(6) 0.1436(3) 0.072(3) Uani 1 2 d S .
C12 C 0.0000 0.4690(6) 0.0000 0.068(4) Uani 1 4 d S .
C7 C 0.0539(4) 0.4032(6) 0.0961(2) 0.0848(19) Uani 0.50 1 d PD 2
H7 H 0.0888 0.4146 0.1139 0.102 Uiso 0.50 1 calc PR 2
C8 C 0.0533(4) 0.4372(5) 0.0616(2) 0.0848(19) Uani 0.50 1 d PD 2
H8 H 0.0882 0.4714 0.0559 0.102 Uiso 0.50 1 calc PR 2
C9 C 0.0000 0.4200(5) 0.0351(2) 0.0848(19) Uani 1 2 d SD .
C10 C -0.0504(4) 0.3686(6) 0.0433(2) 0.0848(19) Uani 0.50 1 d PD 1
H10 H -0.0849 0.3565 0.0254 0.102 Uiso 0.50 1 calc PR 1
C11 C -0.0507(4) 0.3342(5) 0.0778(3) 0.0848(19) Uani 0.50 1 d PD 1
H11 H -0.0858 0.2999 0.0831 0.102 Uiso 0.50 1 calc PR 1
C6 C 0.0000 0.3504(5) 0.1041(2) 0.0848(19) Uani 1 2 d SD .

loop_
_atom_site_aniso_label
_atom_site_aniso_U_11
_atom_site_aniso_U_22
_atom_site_aniso_U_33
_atom_site_aniso_U_23
_atom_site_aniso_U_13
_atom_site_aniso_U_12
Cu1 0.0806(7) 0.0806(7) 0.0616(8) 0.0196(5) 0.0196(5) 0.0187(8)
O1 0.091(4) 0.096(4) 0.065(3) 0.025(3) -0.003(3) 0.019(3)
O2 0.114(5) 0.073(4) 0.072(4) 0.007(3) 0.041(3) 0.013(3)
O3 0.138(5) 0.138(5) 0.080(5) 0.030(3) 0.030(3) -0.058(6)
C1 0.089(7) 0.105(8) 0.098(8) -0.058(7) -0.047(6) 0.031(6)
C2 0.088(6) 0.069(5) 0.047(4) -0.004(4) 0.026(4) 0.006(5)
C3 0.096(10) 0.067(8) 0.068(8) -0.038(6) 0.000 0.000
C4 0.085(6) 0.068(6) 0.091(6) -0.030(5) 0.018(5) -0.019(4)
C5 0.030(6) 0.101(9) 0.085(8) -0.002(7) 0.000 0.000
C12 0.062(9) 0.034(8) 0.107(12) 0.000 0.000 0.000
C7 0.108(5) 0.109(5) 0.038(3) 0.017(3) -0.007(4) -0.012(5)
C8 0.108(5) 0.109(5) 0.038(3) 0.017(3) -0.007(4) -0.012(5)
C9 0.108(5) 0.109(5) 0.038(3) 0.017(3) -0.007(4) -0.012(5)
C10 0.108(5) 0.109(5) 0.038(3) 0.017(3) -0.007(4) -0.012(5)
C11 0.108(5) 0.109(5) 0.038(3) 0.017(3) -0.007(4) -0.012(5)
C6 0.108(5) 0.109(5) 0.038(3) 0.017(3) -0.007(4) -0.012(5)

loop_
_atom_type_symbol
_atom_type_description
_atom_type_scat_dispersion_real
_atom_type_scat_dispersion_imag
_atom_type_scat_source
C C 0.0033 0.0016 'International Tables Vol C Tables 4.2.6.8 and 6.1.1.4'
H H 0.0000 0.0000 'International Tables Vol C Tables 4.2.6.8 and 6.1.1.4'
O O 0.0106 0.0060 'International Tables Vol C Tables 4.2.6.8 and 6.1.1.4'
Cu Cu 0.3201 1.2651 'International Tables Vol C Tables 4.2.6.8 and 6.1.1.4'

loop_
_geom_angle_atom_site_label_1
_geom_angle_atom_site_label_2
_geom_angle_atom_site_label_3
_geom_angle
_geom_angle_site_symmetry_1
_geom_angle_site_symmetry_3
O2 Cu1 O2 88.5(4) . 24
O2 Cu1 O1 168.9(2) . 24
O2 Cu1 O1 90.5(2) 24 24
O2 Cu1 O1 90.5(2) . .
O2 Cu1 O1 168.9(2) 24 .
O1 Cu1 O1 88.4(3) 24 .
O2 Cu1 O3 93.8(2) . .
O2 Cu1 O3 93.8(2) 24 .
O1 Cu1 O3 97.3(2) 24 .
O1 Cu1 O3 97.3(2) . .
O2 Cu1 Cu1 84.65(17) . 25
O2 Cu1 Cu1 84.65(17) 24 25
O1 Cu1 Cu1 84.29(17) 24 25
O1 Cu1 Cu1 84.29(17) . 25
O3 Cu1 Cu1 177.8(2) . 25
C1 O1 Cu1 121.7(6) . .
C1 O2 Cu1 122.7(5) 16 .
O2 C1 O1 126.7(8) 16 .
O2 C1 C2 119.5(10) 16 .
O1 C1 C2 113.7(10) . .
C3 C2 C4 116.2(8) . .
C3 C2 C1 125.1(8) . .
C4 C2 C1 118.6(8) . .
C2 C3 C2 124.4(11) 21 .
C5 C4 C2 123.1(8) . .
C4 C5 C4 116.8(11) . 21
C4 C5 C6 121.4(5) . .
C4 C5 C6 121.4(5) 21 .
C12 C12 C9 126.0(5) 17_565 .
C12 C12 C9 126.0(5) 17_565 19
C9 C12 C9 108.0(10) . 19
C8 C7 C6 118.9(5) . .
C8 C7 C7 89.5(3) . 21
C6 C7 C7 45.6(3) . 21
C7 C8 C9 120.0(5) . .
C7 C8 C8 90.5(3) . 21
C9 C8 C8 45.2(3) . 21
C10 C9 C10 86.3(7) 21 .
C10 C9 C8 62.2(6) 21 .
C10 C9 C8 119.9(5) . .
C10 C9 C8 119.9(5) 21 21
C10 C9 C8 62.2(6) . 21
C8 C9 C8 89.7(7) . 21
C10 C9 C12 125.6(5) 21 .
C10 C9 C12 125.6(5) . .
C8 C9 C12 114.2(6) . .
C8 C9 C12 114.2(6) 21 .
C9 C10 C11 120.9(5) . .
C9 C10 C10 46.8(4) . 21
C11 C10 C10 90.3(4) . 21
C6 C11 C10 120.3(6) . .
C6 C11 C11 46.2(3) . 21
C10 C11 C11 89.7(4) . 21
C11 C6 C11 87.6(7) . 21
C11 C6 C7 62.0(6) . 21
C11 C6 C7 120.0(5) 21 21
C11 C6 C7 120.0(5) . .
C11 C6 C7 62.0(6) 21 .
C7 C6 C7 88.9(6) 21 .
C11 C6 C5 125.1(5) . .
C11 C6 C5 125.1(5) 21 .
C7 C6 C5 114.5(6) 21 .
C7 C6 C5 114.5(6) . .

loop_
_geom_bond_atom_site_label_1
_geom_bond_atom_site_label_2
_geom_bond_distance
_geom_bond_site_symmetry_2
Cu1 O2 1.899(6) .
Cu1 O2 1.899(6) 24
Cu1 O1 1.923(5) 24
Cu1 O1 1.924(5) .
Cu1 O3 2.189(7) .
Cu1 Cu1 2.649(3) 25
O1 C1 1.280(11) .
O2 C1 1.272(12) 16
C1 O2 1.272(12) 16
C1 C2 1.473(10) .
C2 C3 1.356(8) .
C2 C4 1.410(10) .
C3 C2 1.356(8) 21
C4 C5 1.363(9) .
C5 C4 1.363(9) 21
C5 C6 1.496(12) .
C12 C12 1.15(2) 17_565
C12 C9 1.548(9) .
C12 C9 1.548(9) 19
C7 C8 1.386(7) .
C7 C6 1.432(7) .
C7 C7 2.004(14) 21
C8 C9 1.405(7) .
C8 C8 1.982(15) 21
C9 C10 1.370(8) 21
C9 C10 1.370(8) .
C9 C8 1.405(7) 21
C10 C11 1.389(8) .
C10 C10 1.873(15) 21
C11 C6 1.363(7) .
C11 C11 1.886(15) 21
C6 C11 1.363(7) 21
C6 C7 1.432(7) 21
